data_1528807
loop_
_publ_author_name
'Puff, H.'
'Heine, D.'
'Lieck, G.'

_publ_section_title
;
 Quecksilberschwefelfluoride
;
_journal_name_full Naturwissenschaften
_journal_page_first 298
_journal_page_last 298
_journal_volume 55
_journal_year 1968
_chemical_formula_sum 'F2 Hg3 S2'
_chemical_name_systematic 'Hg3 S2 F2'
_space_group_IT_number 199
_symmetry_space_group_name_Hall 'I 2b 2c 3'
_symmetry_space_group_name_H-M 'I 21 3'
_cell_angle_alpha 90
_cell_angle_beta 90
_cell_angle_gamma 90
_cell_formula_units_Z 4
_cell_length_a 8.14
_cell_length_b 8.14
_cell_length_c 8.14
_cell_volume 539.353
_citation_journal_id_ASTM NATWAY
_cod_data_source_file Puff_NATWAY_1968_373.cif
_cod_data_source_block F2Hg3S2
_cod_original_cell_volume 539.3532
_cod_database_code 1528807

loop_
_symmetry_equiv_pos_as_xyz
x,y,z
-x,-y+1/2,z
x,-y,-z+1/2
-x,y+1/2,-z+1/2
z,x,y
-z,-x+1/2,y
z,-x,-y+1/2
-z,x+1/2,-y+1/2
y,z,x
y,-z,-x+1/2
-y,z+1/2,-x+1/2
-y+1/2,-z,x+1/2
x+1/2,y+1/2,z+1/2
-x+1/2,-y+1,z+1/2
x+1/2,-y+1/2,-z+1
-x+1/2,y+1,-z+1
z+1/2,x+1/2,y+1/2
-z+1/2,-x+1,y+1/2
z+1/2,-x+1/2,-y+1
-z+1/2,x+1,-y+1
y+1/2,z+1/2,x+1/2
y+1/2,-z+1/2,-x+1
-y+1/2,z+1,-x+1
-y+1,-z+1/2,x+1

loop_
_atom_site_label
_atom_site_type_symbol
_atom_site_fract_x
_atom_site_fract_y
_atom_site_fract_z
_atom_site_occupancy
_atom_site_U_iso_or_equiv
F1 F-1 0.04 0.04 0.04 1 0.0
S1 S-2 0.288 0.288 0.288 1 0.0
Hg1 Hg+2 0.328 0 0.25 1 0.0
